data_7026837
loop_
_publ_author_name
'Ni, Chengbao'
'Fettinger, James C.'
'Long, Gary J.'
'Power, Philip P.'

_publ_section_title
;
 Terphenyl substituted derivatives of manganese(II): distorted geometries
 and resistance to elimination.
;
_journal_issue 44
_journal_name_full 'Dalton transactions (Cambridge, England : 2003)'
_journal_page_first 10664
_journal_page_last 10670
_journal_paper_doi 10.1039/c0dt00771d
_journal_volume 39
_journal_year 2010
_chemical_formula_moiety 'C49 H68 I Li Mn O, 0.5(C6 H14) '
_chemical_formula_sum 'C52 H75 I Li Mn O'
_chemical_formula_weight 904.90
_chemical_name_systematic ?
_space_group_IT_number 14
_symmetry_cell_setting monoclinic
_symmetry_space_group_name_Hall '-P 2ybc'
_symmetry_space_group_name_H-M 'P 1 21/c 1'
_atom_sites_solution_hydrogens geom
_atom_sites_solution_primary direct
_atom_sites_solution_secondary difmap
_audit_creation_method SHELXL-97
_cell_angle_alpha 90.00
_cell_angle_beta 94.2130(10)
_cell_angle_gamma 90.00
_cell_formula_units_Z 4
_cell_length_a 9.4800(10)
_cell_length_b 20.122(2)
_cell_length_c 25.994(3)
_cell_measurement_reflns_used 8642
_cell_measurement_temperature 90(2)
_cell_measurement_theta_max 27.52
_cell_measurement_theta_min 2.38
_cell_volume 4945.1(9)
_computing_cell_refinement 'Bruker SAINT'
_computing_data_collection 'Bruker APEX2'
_computing_data_reduction 'Bruker SAINT'
_computing_molecular_graphics 'Bruker SHELXTL'
_computing_publication_material 'Bruker SHELXTL'
_computing_structure_refinement 'SHELXL-97 (Sheldrick, 2008)'
_computing_structure_solution 'SHELXS-97 (Sheldrick, 2008)'
_diffrn_ambient_temperature 90(2)
_diffrn_measured_fraction_theta_full 0.999
_diffrn_measured_fraction_theta_max 0.999
_diffrn_measurement_device_type 'Bruker APEX-II CCD'
_diffrn_measurement_method '\f and \w scans'
_diffrn_radiation_monochromator graphite
_diffrn_radiation_source 'fine-focus sealed tube'
_diffrn_radiation_type MoK\a
_diffrn_radiation_wavelength 0.71073
_diffrn_reflns_av_R_equivalents 0.0247
_diffrn_reflns_av_sigmaI/netI 0.0181
_diffrn_reflns_limit_h_max 12
_diffrn_reflns_limit_h_min -12
_diffrn_reflns_limit_k_max 26
_diffrn_reflns_limit_k_min -26
_diffrn_reflns_limit_l_max 33
_diffrn_reflns_limit_l_min -33
_diffrn_reflns_number 54155
_diffrn_reflns_theta_full 27.50
_diffrn_reflns_theta_max 27.50
_diffrn_reflns_theta_min 1.28
_exptl_absorpt_coefficient_mu 0.925
_exptl_absorpt_correction_T_max 0.8971
_exptl_absorpt_correction_T_min 0.8155
_exptl_absorpt_correction_type multi-scan
_exptl_absorpt_process_details 'SADABS 2007/3 (Sheldrick, 2007)'
_exptl_crystal_colour Pink
_exptl_crystal_density_diffrn 1.215
_exptl_crystal_density_method 'not measured'
_exptl_crystal_description Rod
_exptl_crystal_F_000 1904
_exptl_crystal_size_max 0.23
_exptl_crystal_size_mid 0.14
_exptl_crystal_size_min 0.12
_refine_diff_density_max 0.651
_refine_diff_density_min -0.536
_refine_diff_density_rms 0.053
_refine_ls_extinction_method none
_refine_ls_goodness_of_fit_ref 1.045
_refine_ls_hydrogen_treatment constr
_refine_ls_matrix_type full
_refine_ls_number_parameters 547
_refine_ls_number_reflns 11334
_refine_ls_number_restraints 8
_refine_ls_restrained_S_all 1.045
_refine_ls_R_factor_all 0.0287
_refine_ls_R_factor_gt 0.0245
_refine_ls_shift/su_max 0.002
_refine_ls_shift/su_mean 0.000
_refine_ls_structure_factor_coef Fsqd
_refine_ls_weighting_details 'calc w=1/[\s^2^(Fo^2^)+(0.0274P)^2^+2.9546P] where P=(Fo^2^+2Fc^2^)/3'
_refine_ls_weighting_scheme calc
_refine_ls_wR_factor_gt 0.0599
_refine_ls_wR_factor_ref 0.0614
_reflns_number_gt 10260
_reflns_number_total 11334
_reflns_threshold_expression >2sigma(I)
_cod_data_source_file c0dt00771d.txt
_cod_data_source_block p21c_DMn_TripLiI
_cod_original_sg_symbol_H-M 'P 2(1) /c'
_cod_original_formula_sum ' C52 H75 I Li Mn O '
_cod_database_code 7026837

loop_
_symmetry_equiv_pos_as_xyz
'x, y, z'
'-x, y+1/2, -z+1/2'
'-x, -y, -z'
'x, -y-1/2, z-1/2'

loop_
_atom_site_label
_atom_site_type_symbol
_atom_site_fract_x
_atom_site_fract_y
_atom_site_fract_z
_atom_site_U_iso_or_equiv
_atom_site_adp_type
_atom_site_occupancy
_atom_site_symmetry_multiplicity
_atom_site_calc_flag
_atom_site_refinement_flags
_atom_site_disorder_assembly
_atom_site_disorder_group
Mn1 Mn 0.26260(2) 0.613156(11) 0.307459(8) 0.01574(5) Uani 1 1 d . . .
Li1 Li 0.1626(3) 0.68709(14) 0.19129(11) 0.0276(6) Uani 1 1 d . . .
I1 I 0.428499(11) 0.691488(5) 0.247025(4) 0.02467(4) Uani 1 1 d . . .
O1 O 0.19953(12) 0.73605(6) 0.13162(4) 0.0247(2) Uani 1 1 d . . .
C1 C 0.37944(14) 0.58751(7) 0.37643(5) 0.0137(2) Uani 1 1 d . . .
C2 C 0.46229(14) 0.52905(7) 0.37916(5) 0.0142(3) Uani 1 1 d . . .
C3 C 0.55885(15) 0.51569(7) 0.42117(5) 0.0170(3) Uani 1 1 d . . .
H3A H 0.6147 0.4765 0.4214 0.020 Uiso 1 1 calc R . .
C4 C 0.57347(15) 0.55937(7) 0.46254(5) 0.0185(3) Uani 1 1 d . . .
H4A H 0.6405 0.5508 0.4907 0.022 Uiso 1 1 calc R . .
C5 C 0.48917(15) 0.61566(7) 0.46228(5) 0.0172(3) Uani 1 1 d . . .
H5A H 0.4961 0.6448 0.4911 0.021 Uiso 1 1 calc R . .
C6 C 0.39386(14) 0.62998(7) 0.42002(5) 0.0146(3) Uani 1 1 d . . .
C7 C 0.43868(14) 0.47595(7) 0.33854(5) 0.0144(3) Uani 1 1 d . . .
C8 C 0.52368(15) 0.47170(7) 0.29620(5) 0.0168(3) Uani 1 1 d . . .
C9 C 0.50104(16) 0.41917(8) 0.26144(6) 0.0216(3) Uani 1 1 d . . .
H9A H 0.5587 0.4154 0.2332 0.026 Uiso 1 1 calc R . .
C10 C 0.39632(17) 0.37249(8) 0.26735(6) 0.0233(3) Uani 1 1 d . . .
H10A H 0.3823 0.3372 0.2432 0.028 Uiso 1 1 calc R . .
C11 C 0.31213(16) 0.37726(7) 0.30845(6) 0.0207(3) Uani 1 1 d . . .
H11A H 0.2393 0.3455 0.3120 0.025 Uiso 1 1 calc R . .
C12 C 0.33270(15) 0.42815(7) 0.34485(5) 0.0166(3) Uani 1 1 d . . .
C13 C 0.64195(16) 0.52118(8) 0.28954(6) 0.0203(3) Uani 1 1 d . . .
H13A H 0.6167 0.5637 0.3065 0.024 Uiso 1 1 calc R . .
C14 C 0.78077(17) 0.49600(9) 0.31629(7) 0.0300(4) Uani 1 1 d . . .
H14A H 0.7695 0.4901 0.3532 0.045 Uiso 1 1 calc R . .
H14B H 0.8560 0.5284 0.3117 0.045 Uiso 1 1 calc R . .
H14C H 0.8058 0.4534 0.3011 0.045 Uiso 1 1 calc R . .
C15 C 0.66431(18) 0.53624(9) 0.23300(6) 0.0276(3) Uani 1 1 d . . .
H15A H 0.5734 0.5476 0.2147 0.041 Uiso 1 1 calc R . .
H15B H 0.7042 0.4971 0.2170 0.041 Uiso 1 1 calc R . .
H15C H 0.7297 0.5737 0.2311 0.041 Uiso 1 1 calc R . .
C16 C 0.23849(15) 0.43043(7) 0.38983(5) 0.0184(3) Uani 1 1 d . . .
H16A H 0.2760 0.4657 0.4143 0.022 Uiso 1 1 calc R . .
C17 C 0.23869(18) 0.36451(8) 0.41937(6) 0.0262(3) Uani 1 1 d . . .
H17A H 0.3364 0.3516 0.4297 0.039 Uiso 1 1 calc R . .
H17B H 0.1939 0.3300 0.3971 0.039 Uiso 1 1 calc R . .
H17C H 0.1859 0.3698 0.4502 0.039 Uiso 1 1 calc R . .
C18 C 0.08803(17) 0.44960(9) 0.37070(6) 0.0268(3) Uani 1 1 d . . .
H18A H 0.0891 0.4929 0.3534 0.040 Uiso 1 1 calc R . .
H18B H 0.0291 0.4523 0.4001 0.040 Uiso 1 1 calc R . .
H18C H 0.0493 0.4160 0.3463 0.040 Uiso 1 1 calc R . .
C19 C 0.30027(15) 0.68988(7) 0.42431(5) 0.0158(3) Uani 1 1 d . . .
C20 C 0.16016(16) 0.68081(7) 0.43831(5) 0.0178(3) Uani 1 1 d . . .
C21 C 0.07750(17) 0.73662(8) 0.44697(6) 0.0238(3) Uani 1 1 d . . .
H21A H -0.0164 0.7309 0.4567 0.029 Uiso 1 1 calc R . .
C22 C 0.13074(19) 0.80014(8) 0.44159(7) 0.0284(3) Uani 1 1 d . . .
H22A H 0.0739 0.8377 0.4480 0.034 Uiso 1 1 calc R . .
C23 C 0.26656(19) 0.80889(8) 0.42685(7) 0.0263(3) Uani 1 1 d . . .
H23A H 0.3017 0.8527 0.4228 0.032 Uiso 1 1 calc R . .
C24 C 0.35344(16) 0.75457(7) 0.41777(5) 0.0187(3) Uani 1 1 d . . .
C25 C 0.10132(16) 0.61153(7) 0.44716(6) 0.0208(3) Uani 1 1 d . . .
H25A H 0.1523 0.5798 0.4254 0.025 Uiso 1 1 calc R . .
C26 C 0.1330(2) 0.59113(10) 0.50359(7) 0.0353(4) Uani 1 1 d . . .
H26A H 0.2352 0.5932 0.5124 0.053 Uiso 1 1 calc R . .
H26B H 0.0995 0.5457 0.5085 0.053 Uiso 1 1 calc R . .
H26C H 0.0845 0.6215 0.5259 0.053 Uiso 1 1 calc R . .
C27 C -0.05645(17) 0.60476(9) 0.43187(7) 0.0285(3) Uani 1 1 d . . .
H27A H -0.0757 0.6186 0.3959 0.043 Uiso 1 1 calc R . .
H27B H -0.1099 0.6330 0.4542 0.043 Uiso 1 1 calc R . .
H27C H -0.0852 0.5583 0.4357 0.043 Uiso 1 1 calc R . .
C28 C 0.50349(16) 0.76644(7) 0.40228(6) 0.0210(3) Uani 1 1 d . . .
H28A H 0.5360 0.7248 0.3858 0.025 Uiso 1 1 calc R . .
C29 C 0.60554(18) 0.78081(9) 0.44936(6) 0.0293(3) Uani 1 1 d . . .
H29A H 0.6074 0.7427 0.4729 0.044 Uiso 1 1 calc R . .
H29B H 0.5738 0.8204 0.4672 0.044 Uiso 1 1 calc R . .
H29C H 0.7007 0.7885 0.4381 0.044 Uiso 1 1 calc R . .
C30 C 0.5109(2) 0.82309(8) 0.36299(6) 0.0284(3) Uani 1 1 d . . .
H30A H 0.4430 0.8147 0.3335 0.043 Uiso 1 1 calc R . .
H30B H 0.6066 0.8254 0.3512 0.043 Uiso 1 1 calc R . .
H30C H 0.4880 0.8653 0.3793 0.043 Uiso 1 1 calc R . .
C31 C 0.08061(15) 0.61753(7) 0.25383(5) 0.0167(3) Uani 1 1 d . . .
C32 C 0.07407(15) 0.57846(7) 0.20822(5) 0.0170(3) Uani 1 1 d . . .
C33 C -0.01466(16) 0.59609(7) 0.16478(5) 0.0196(3) Uani 1 1 d . . .
H33A H -0.0052 0.5719 0.1316 0.024 Uiso 1 1 calc R . .
C34 C -0.10102(15) 0.65239(7) 0.16477(6) 0.0195(3) Uani 1 1 d . . .
C35 C -0.09835(16) 0.69002(7) 0.20967(6) 0.0202(3) Uani 1 1 d . . .
H35A H -0.1485 0.7338 0.2088 0.024 Uiso 1 1 calc R . .
C36 C -0.00975(16) 0.67334(7) 0.25362(5) 0.0185(3) Uani 1 1 d . . .
C37 C 0.16489(16) 0.51629(7) 0.20566(6) 0.0210(3) Uani 1 1 d . . .
H37A H 0.2249 0.5134 0.2389 0.025 Uiso 1 1 calc R . .
C38 C 0.26458(19) 0.51900(9) 0.16199(7) 0.0321(4) Uani 1 1 d . . .
H38A H 0.3241 0.5588 0.1659 0.048 Uiso 1 1 calc R . .
H38B H 0.2089 0.5207 0.1287 0.048 Uiso 1 1 calc R . .
H38C H 0.3246 0.4793 0.1633 0.048 Uiso 1 1 calc R . .
C39 C 0.0731(2) 0.45397(8) 0.20147(8) 0.0352(4) Uani 1 1 d . . .
H39A H 0.0132 0.4523 0.2306 0.053 Uiso 1 1 calc R . .
H39B H 0.1338 0.4145 0.2020 0.053 Uiso 1 1 calc R . .
H39C H 0.0133 0.4551 0.1691 0.053 Uiso 1 1 calc R . .
C40 C -0.19881(17) 0.67131(8) 0.11786(6) 0.0242(3) Uani 1 1 d . . .
H40A H -0.2415 0.7154 0.1254 0.029 Uiso 1 1 calc R . .
C41 C -0.32025(19) 0.62177(10) 0.10955(7) 0.0357(4) Uani 1 1 d . . .
H41A H -0.3832 0.6357 0.0799 0.054 Uiso 1 1 calc R . .
H41B H -0.3735 0.6202 0.1405 0.054 Uiso 1 1 calc R . .
H41C H -0.2821 0.5776 0.1029 0.054 Uiso 1 1 calc R . .
C42 C -0.1205(2) 0.67964(11) 0.06920(7) 0.0380(4) Uani 1 1 d . . .
H42A H -0.0436 0.7118 0.0756 0.057 Uiso 1 1 calc R . .
H42B H -0.1863 0.6957 0.0411 0.057 Uiso 1 1 calc R . .
H42C H -0.0811 0.6367 0.0596 0.057 Uiso 1 1 calc R . .
C43 C -0.01018(18) 0.71813(9) 0.30084(6) 0.0271(3) Uani 1 1 d . . .
H43A H 0.0505 0.6964 0.3291 0.032 Uiso 1 1 calc R . .
C44 C -0.1589(2) 0.72520(12) 0.31974(7) 0.0452(5) Uani 1 1 d . . .
H44A H -0.1982 0.6810 0.3255 0.068 Uiso 1 1 calc R . .
H44B H -0.2198 0.7488 0.2937 0.068 Uiso 1 1 calc R . .
H44C H -0.1536 0.7503 0.3521 0.068 Uiso 1 1 calc R . .
C45 C 0.0550(2) 0.78602(9) 0.29084(8) 0.0428(5) Uani 1 1 d . . .
H45A H 0.1513 0.7800 0.2802 0.064 Uiso 1 1 calc R . .
H45B H 0.0581 0.8126 0.3225 0.064 Uiso 1 1 calc R . .
H45C H -0.0025 0.8089 0.2634 0.064 Uiso 1 1 calc R . .
C46 C 0.2833(2) 0.70423(9) 0.09421(7) 0.0310(4) Uani 1 1 d . . .
H46A H 0.2215 0.6799 0.0683 0.037 Uiso 1 1 calc R . .
H46B H 0.3508 0.6724 0.1115 0.037 Uiso 1 1 calc R . .
C47 C 0.3614(2) 0.75879(10) 0.06891(7) 0.0372(4) Uani 1 1 d . . .
H47A H 0.3060 0.7761 0.0380 0.045 Uiso 1 1 calc R . .
H47B H 0.4547 0.7433 0.0589 0.045 Uiso 1 1 calc R . .
C48 C 0.3774(2) 0.81078(10) 0.11097(8) 0.0406(5) Uani 1 1 d . . .
H48A H 0.4595 0.8010 0.1355 0.049 Uiso 1 1 calc R . .
H48B H 0.3889 0.8557 0.0963 0.049 Uiso 1 1 calc R . .
C49 C 0.2412(2) 0.80536(8) 0.13664(7) 0.0347(4) Uani 1 1 d . . .
H49A H 0.2551 0.8182 0.1734 0.042 Uiso 1 1 calc R . .
H49B H 0.1681 0.8346 0.1194 0.042 Uiso 1 1 calc R . .
C50 C 0.1633(16) 0.9845(7) 0.5072(5) 0.144(6) Uani 0.63 1 d PU A 1
H50A H 0.0926 1.0092 0.5252 0.216 Uiso 0.63 1 calc PR A 1
H50B H 0.1670 0.9384 0.5195 0.216 Uiso 0.63 1 calc PR A 1
H50C H 0.1374 0.9851 0.4700 0.216 Uiso 0.63 1 calc PR A 1
C51 C 0.3101(6) 1.0173(2) 0.51822(17) 0.0755(14) Uani 0.63 1 d P A 1
H51A H 0.3032 1.0642 0.5067 0.091 Uiso 0.63 1 calc PR A 1
H51B H 0.3326 1.0177 0.5560 0.091 Uiso 0.63 1 calc PR A 1
C52 C 0.4225(7) 0.9881(4) 0.4954(3) 0.0677(17) Uani 0.63 1 d P . 1
H52A H 0.3990 0.9900 0.4577 0.081 Uiso 0.63 1 calc PR . 1
H52B H 0.4219 0.9405 0.5051 0.081 Uiso 0.63 1 calc PR . 1
C50A C 0.2037(16) 0.9669(8) 0.5104(5) 0.067(3) Uani 0.37 1 d PDU B 2
H50D H 0.1367 0.9391 0.5278 0.100 Uiso 0.37 1 calc PR B 2
H50E H 0.1787 0.9664 0.4732 0.100 Uiso 0.37 1 calc PR B 2
H50F H 0.1996 1.0125 0.5233 0.100 Uiso 0.37 1 calc PR B 2
C51A C 0.3567(7) 0.9389(4) 0.5215(2) 0.0591(19) Uani 0.37 1 d PD B 2
H51C H 0.3530 0.8904 0.5149 0.071 Uiso 0.37 1 calc PR B 2
H51D H 0.3831 0.9449 0.5588 0.071 Uiso 0.37 1 calc PR B 2
C52A C 0.4793(10) 0.9681(4) 0.4913(4) 0.048(2) Uani 0.37 1 d PD . 2
H52C H 0.5618 0.9379 0.4953 0.058 Uiso 0.37 1 calc PR . 2
H52D H 0.4481 0.9704 0.4542 0.058 Uiso 0.37 1 calc PR . 2

loop_
_atom_site_aniso_label
_atom_site_aniso_U_11
_atom_site_aniso_U_22
_atom_site_aniso_U_33
_atom_site_aniso_U_23
_atom_site_aniso_U_13
_atom_site_aniso_U_12
Mn1 0.01652(11) 0.01726(10) 0.01307(10) 0.00184(7) -0.00142(7) 0.00168(8)
Li1 0.0311(15) 0.0281(14) 0.0238(13) 0.0082(11) 0.0043(11) -0.0045(11)
I1 0.02313(6) 0.02672(6) 0.02369(6) 0.00729(4) -0.00148(4) -0.00612(4)
O1 0.0263(6) 0.0259(6) 0.0221(5) 0.0048(4) 0.0029(4) -0.0057(5)
C1 0.0129(6) 0.0154(6) 0.0130(6) 0.0013(5) 0.0020(5) -0.0011(5)
C2 0.0135(6) 0.0152(6) 0.0139(6) 0.0004(5) 0.0024(5) -0.0018(5)
C3 0.0166(7) 0.0163(6) 0.0178(6) 0.0014(5) -0.0005(5) 0.0024(5)
C4 0.0173(7) 0.0224(7) 0.0151(6) 0.0016(5) -0.0031(5) -0.0003(5)
C5 0.0197(7) 0.0193(7) 0.0124(6) -0.0017(5) -0.0002(5) -0.0015(5)
C6 0.0149(6) 0.0149(6) 0.0143(6) 0.0018(5) 0.0025(5) -0.0012(5)
C7 0.0145(6) 0.0142(6) 0.0140(6) 0.0002(5) -0.0013(5) 0.0028(5)
C8 0.0156(7) 0.0184(7) 0.0163(6) 0.0000(5) 0.0008(5) 0.0031(5)
C9 0.0234(8) 0.0241(7) 0.0178(7) -0.0030(6) 0.0049(6) 0.0033(6)
C10 0.0279(8) 0.0212(7) 0.0204(7) -0.0069(6) 0.0000(6) 0.0005(6)
C11 0.0220(7) 0.0177(7) 0.0221(7) -0.0019(5) 0.0001(6) -0.0024(6)
C12 0.0170(7) 0.0166(6) 0.0160(6) 0.0004(5) 0.0000(5) 0.0015(5)
C13 0.0185(7) 0.0225(7) 0.0203(7) -0.0001(5) 0.0049(5) -0.0009(6)
C14 0.0195(8) 0.0399(10) 0.0304(8) 0.0034(7) 0.0009(6) -0.0028(7)
C15 0.0263(8) 0.0336(9) 0.0237(8) 0.0038(6) 0.0075(6) -0.0020(7)
C16 0.0184(7) 0.0180(7) 0.0193(7) -0.0007(5) 0.0039(5) -0.0026(5)
C17 0.0315(9) 0.0246(8) 0.0231(7) 0.0036(6) 0.0062(6) 0.0010(6)
C18 0.0202(8) 0.0304(8) 0.0304(8) 0.0034(7) 0.0053(6) 0.0021(6)
C19 0.0195(7) 0.0165(6) 0.0111(6) -0.0017(5) 0.0000(5) 0.0012(5)
C20 0.0197(7) 0.0193(7) 0.0143(6) -0.0009(5) 0.0003(5) 0.0002(5)
C21 0.0203(7) 0.0261(8) 0.0255(8) -0.0024(6) 0.0043(6) 0.0038(6)
C22 0.0306(9) 0.0209(8) 0.0340(9) -0.0033(6) 0.0047(7) 0.0081(6)
C23 0.0325(9) 0.0159(7) 0.0309(8) -0.0005(6) 0.0037(7) 0.0011(6)
C24 0.0228(7) 0.0176(7) 0.0155(6) -0.0006(5) 0.0011(5) -0.0003(6)
C25 0.0188(7) 0.0209(7) 0.0231(7) 0.0000(6) 0.0050(6) -0.0008(6)
C26 0.0319(9) 0.0400(10) 0.0333(9) 0.0159(8) -0.0025(7) -0.0103(8)
C27 0.0231(8) 0.0299(8) 0.0322(9) -0.0005(7) 0.0008(6) -0.0044(7)
C28 0.0250(8) 0.0183(7) 0.0201(7) -0.0006(5) 0.0042(6) -0.0035(6)
C29 0.0255(8) 0.0354(9) 0.0266(8) 0.0019(7) 0.0007(6) -0.0081(7)
C30 0.0367(9) 0.0235(8) 0.0257(8) 0.0029(6) 0.0070(7) -0.0058(7)
C31 0.0157(7) 0.0189(7) 0.0156(6) 0.0045(5) 0.0010(5) -0.0007(5)
C32 0.0150(7) 0.0174(7) 0.0186(6) 0.0030(5) 0.0004(5) -0.0020(5)
C33 0.0210(7) 0.0210(7) 0.0166(6) 0.0017(5) -0.0011(5) -0.0027(6)
C34 0.0169(7) 0.0224(7) 0.0188(7) 0.0056(5) -0.0023(5) -0.0026(6)
C35 0.0176(7) 0.0204(7) 0.0219(7) 0.0037(5) -0.0019(5) 0.0028(6)
C36 0.0177(7) 0.0212(7) 0.0165(6) 0.0022(5) 0.0005(5) 0.0011(5)
C37 0.0221(7) 0.0191(7) 0.0212(7) 0.0000(5) -0.0028(6) 0.0022(6)
C38 0.0321(9) 0.0343(9) 0.0305(9) 0.0016(7) 0.0068(7) 0.0106(7)
C39 0.0334(10) 0.0178(8) 0.0537(11) 0.0018(7) -0.0022(8) -0.0008(7)
C40 0.0242(8) 0.0267(8) 0.0207(7) 0.0046(6) -0.0056(6) 0.0013(6)
C41 0.0268(9) 0.0467(11) 0.0316(9) 0.0096(8) -0.0105(7) -0.0073(8)
C42 0.0303(9) 0.0602(13) 0.0227(8) 0.0152(8) -0.0037(7) -0.0006(9)
C43 0.0288(9) 0.0321(8) 0.0194(7) -0.0043(6) -0.0040(6) 0.0140(7)
C44 0.0354(10) 0.0752(15) 0.0246(9) -0.0063(9) 0.0002(7) 0.0287(10)
C45 0.0596(14) 0.0269(9) 0.0399(11) -0.0123(8) -0.0103(9) 0.0095(9)
C46 0.0393(10) 0.0282(8) 0.0261(8) -0.0001(7) 0.0068(7) -0.0041(7)
C47 0.0388(10) 0.0385(10) 0.0357(10) 0.0080(8) 0.0121(8) -0.0017(8)
C48 0.0466(12) 0.0369(10) 0.0380(10) 0.0058(8) 0.0014(8) -0.0202(9)
C49 0.0525(12) 0.0219(8) 0.0304(9) 0.0044(7) 0.0084(8) -0.0002(8)
C50 0.197(14) 0.125(10) 0.107(7) 0.042(6) -0.011(8) -0.059(9)
C51 0.122(5) 0.057(3) 0.048(2) 0.0104(19) 0.007(3) -0.012(3)
C52 0.085(5) 0.073(4) 0.044(3) 0.004(3) -0.001(3) -0.003(3)
C50A 0.096(7) 0.067(7) 0.035(4) 0.000(4) -0.017(4) -0.027(5)
C51A 0.069(5) 0.078(5) 0.030(3) 0.009(3) 0.003(3) -0.032(4)
C52A 0.066(6) 0.044(5) 0.035(3) -0.002(3) 0.006(4) -0.013(4)

loop_
_atom_type_symbol
_atom_type_description
_atom_type_scat_dispersion_real
_atom_type_scat_dispersion_imag
_atom_type_scat_source
C C 0.0033 0.0016 'International Tables Vol C Tables 4.2.6.8 and 6.1.1.4'
H H 0.0000 0.0000 'International Tables Vol C Tables 4.2.6.8 and 6.1.1.4'
Li Li -0.0003 0.0001 'International Tables Vol C Tables 4.2.6.8 and 6.1.1.4'
O O 0.0106 0.0060 'International Tables Vol C Tables 4.2.6.8 and 6.1.1.4'
Mn Mn 0.3368 0.7283 'International Tables Vol C Tables 4.2.6.8 and 6.1.1.4'
I I -0.4742 1.8119 'International Tables Vol C Tables 4.2.6.8 and 6.1.1.4'

loop_
_geom_angle_atom_site_label_1
_geom_angle_atom_site_label_2
_geom_angle_atom_site_label_3
_geom_angle
_geom_angle_site_symmetry_1
_geom_angle_site_symmetry_3
C1 Mn1 C31 156.29(5) . .
C1 Mn1 I1 109.60(4) . .
C31 Mn1 I1 94.06(4) . .
O1 Li1 C31 168.40(17) . .
O1 Li1 C32 135.63(16) . .
C31 Li1 C32 35.01(6) . .
O1 Li1 C36 142.15(16) . .
C31 Li1 C36 34.75(6) . .
C32 Li1 C36 60.35(8) . .
O1 Li1 C33 108.12(13) . .
C31 Li1 C33 60.50(8) . .
C32 Li1 C33 32.82(6) . .
C36 Li1 C33 68.36(9) . .
O1 Li1 C35 112.42(14) . .
C31 Li1 C35 60.28(8) . .
C32 Li1 C35 68.23(9) . .
C36 Li1 C35 32.83(6) . .
C33 Li1 C35 55.82(8) . .
O1 Li1 C34 98.77(13) . .
C31 Li1 C34 70.36(9) . .
C32 Li1 C34 57.86(8) . .
C36 Li1 C34 57.78(8) . .
C33 Li1 C34 31.23(6) . .
C35 Li1 C34 31.00(6) . .
O1 Li1 I1 101.13(12) . .
C31 Li1 I1 89.53(10) . .
C32 Li1 I1 104.29(10) . .
C36 Li1 I1 106.53(11) . .
C33 Li1 I1 135.25(12) . .
C35 Li1 I1 138.23(12) . .
C34 Li1 I1 159.78(11) . .
Mn1 I1 Li1 75.62(5) . .
C46 O1 C49 109.02(12) . .
C46 O1 Li1 117.62(13) . .
C49 O1 Li1 119.46(13) . .
C2 C1 C6 116.17(12) . .
C2 C1 Mn1 120.22(9) . .
C6 C1 Mn1 123.20(10) . .
C3 C2 C1 121.91(12) . .
C3 C2 C7 117.75(12) . .
C1 C2 C7 120.10(12) . .
C4 C3 C2 120.37(13) . .
C4 C3 H3A 119.8 . .
C2 C3 H3A 119.8 . .
C5 C4 C3 119.28(13) . .
C5 C4 H4A 120.4 . .
C3 C4 H4A 120.4 . .
C4 C5 C6 120.70(13) . .
C4 C5 H5A 119.6 . .
C6 C5 H5A 119.6 . .
C5 C6 C1 121.45(13) . .
C5 C6 C19 117.16(12) . .
C1 C6 C19 121.27(12) . .
C12 C7 C8 120.08(12) . .
C12 C7 C2 118.23(12) . .
C8 C7 C2 121.64(12) . .
C9 C8 C7 118.69(13) . .
C9 C8 C13 120.13(13) . .
C7 C8 C13 121.12(12) . .
C10 C9 C8 121.30(13) . .
C10 C9 H9A 119.3 . .
C8 C9 H9A 119.3 . .
C11 C10 C9 119.87(14) . .
C11 C10 H10A 120.1 . .
C9 C10 H10A 120.1 . .
C10 C11 C12 120.92(14) . .
C10 C11 H11A 119.5 . .
C12 C11 H11A 119.5 . .
C11 C12 C7 119.11(13) . .
C11 C12 C16 118.75(13) . .
C7 C12 C16 122.13(12) . .
C8 C13 C14 110.42(13) . .
C8 C13 C15 113.25(13) . .
C14 C13 C15 109.08(13) . .
C8 C13 H13A 108.0 . .
C14 C13 H13A 108.0 . .
C15 C13 H13A 108.0 . .
C13 C14 H14A 109.5 . .
C13 C14 H14B 109.5 . .
H14A C14 H14B 109.5 . .
C13 C14 H14C 109.5 . .
H14A C14 H14C 109.5 . .
H14B C14 H14C 109.5 . .
C13 C15 H15A 109.5 . .
C13 C15 H15B 109.5 . .
H15A C15 H15B 109.5 . .
C13 C15 H15C 109.5 . .
H15A C15 H15C 109.5 . .
H15B C15 H15C 109.5 . .
C12 C16 C18 110.14(12) . .
C12 C16 C17 112.29(12) . .
C18 C16 C17 110.42(13) . .
C12 C16 H16A 107.9 . .
C18 C16 H16A 107.9 . .
C17 C16 H16A 107.9 . .
C16 C17 H17A 109.5 . .
C16 C17 H17B 109.5 . .
H17A C17 H17B 109.5 . .
C16 C17 H17C 109.5 . .
H17A C17 H17C 109.5 . .
H17B C17 H17C 109.5 . .
C16 C18 H18A 109.5 . .
C16 C18 H18B 109.5 . .
H18A C18 H18B 109.5 . .
C16 C18 H18C 109.5 . .
H18A C18 H18C 109.5 . .
H18B C18 H18C 109.5 . .
C24 C19 C20 120.03(13) . .
C24 C19 C6 120.80(13) . .
C20 C19 C6 119.04(12) . .
C21 C20 C19 119.09(13) . .
C21 C20 C25 119.66(13) . .
C19 C20 C25 121.16(13) . .
C22 C21 C20 120.85(15) . .
C22 C21 H21A 119.6 . .
C20 C21 H21A 119.6 . .
C23 C22 C21 119.98(15) . .
C23 C22 H22A 120.0 . .
C21 C22 H22A 120.0 . .
C22 C23 C24 121.30(15) . .
C22 C23 H23A 119.4 . .
C24 C23 H23A 119.4 . .
C23 C24 C19 118.73(14) . .
C23 C24 C28 119.62(13) . .
C19 C24 C28 121.64(13) . .
C27 C25 C20 113.88(13) . .
C27 C25 C26 110.18(13) . .
C20 C25 C26 109.95(13) . .
C27 C25 H25A 107.5 . .
C20 C25 H25A 107.5 . .
C26 C25 H25A 107.5 . .
C25 C26 H26A 109.5 . .
C25 C26 H26B 109.5 . .
H26A C26 H26B 109.5 . .
C25 C26 H26C 109.5 . .
H26A C26 H26C 109.5 . .
H26B C26 H26C 109.5 . .
C25 C27 H27A 109.5 . .
C25 C27 H27B 109.5 . .
H27A C27 H27B 109.5 . .
C25 C27 H27C 109.5 . .
H27A C27 H27C 109.5 . .
H27B C27 H27C 109.5 . .
C24 C28 C29 111.44(12) . .
C24 C28 C30 112.40(13) . .
C29 C28 C30 109.53(13) . .
C24 C28 H28A 107.8 . .
C29 C28 H28A 107.8 . .
C30 C28 H28A 107.8 . .
C28 C29 H29A 109.5 . .
C28 C29 H29B 109.5 . .
H29A C29 H29B 109.5 . .
C28 C29 H29C 109.5 . .
H29A C29 H29C 109.5 . .
H29B C29 H29C 109.5 . .
C28 C30 H30A 109.5 . .
C28 C30 H30B 109.5 . .
H30A C30 H30B 109.5 . .
C28 C30 H30C 109.5 . .
H30A C30 H30C 109.5 . .
H30B C30 H30C 109.5 . .
C36 C31 C32 116.59(13) . .
C36 C31 Mn1 119.69(10) . .
C32 C31 Mn1 120.33(10) . .
C36 C31 Li1 75.64(11) . .
C32 C31 Li1 75.25(11) . .
Mn1 C31 Li1 100.70(9) . .
C33 C32 C31 121.25(13) . .
C33 C32 C37 118.68(13) . .
C31 C32 C37 120.07(12) . .
C33 C32 Li1 79.56(11) . .
C31 C32 Li1 69.74(10) . .
C37 C32 Li1 122.35(12) . .
C34 C33 C32 121.44(13) . .
C34 C33 Li1 78.00(11) . .
C32 C33 Li1 67.62(10) . .
C34 C33 H33A 119.0 . .
C32 C33 H33A 119.0 . .
Li1 C33 H33A 119.0 . .
C35 C34 C33 117.82(13) . .
C35 C34 C40 120.54(14) . .
C33 C34 C40 121.62(14) . .
C35 C34 Li1 71.21(11) . .
C33 C34 Li1 70.78(10) . .
C40 C34 Li1 130.67(11) . .
C34 C35 C36 121.64(14) . .
C34 C35 Li1 77.79(11) . .
C36 C35 Li1 67.55(10) . .
C34 C35 H35A 118.8 . .
C36 C35 H35A 118.8 . .
Li1 C35 H35A 118.8 . .
C35 C36 C31 121.22(13) . .
C35 C36 C43 118.43(13) . .
C31 C36 C43 120.33(13) . .
C35 C36 Li1 79.63(11) . .
C31 C36 Li1 69.61(10) . .
C43 C36 Li1 121.20(13) . .
C32 C37 C39 110.91(13) . .
C32 C37 C38 112.65(13) . .
C39 C37 C38 110.88(14) . .
C32 C37 H37A 107.4 . .
C39 C37 H37A 107.4 . .
C38 C37 H37A 107.4 . .
C37 C38 H38A 109.5 . .
C37 C38 H38B 109.5 . .
H38A C38 H38B 109.5 . .
C37 C38 H38C 109.5 . .
H38A C38 H38C 109.5 . .
H38B C38 H38C 109.5 . .
C37 C39 H39A 109.5 . .
C37 C39 H39B 109.5 . .
H39A C39 H39B 109.5 . .
C37 C39 H39C 109.5 . .
H39A C39 H39C 109.5 . .
H39B C39 H39C 109.5 . .
C42 C40 C34 112.76(14) . .
C42 C40 C41 111.30(15) . .
C34 C40 C41 110.98(13) . .
C42 C40 H40A 107.2 . .
C34 C40 H40A 107.2 . .
C41 C40 H40A 107.2 . .
C40 C41 H41A 109.5 . .
C40 C41 H41B 109.5 . .
H41A C41 H41B 109.5 . .
C40 C41 H41C 109.5 . .
H41A C41 H41C 109.5 . .
H41B C41 H41C 109.5 . .
C40 C42 H42A 109.5 . .
C40 C42 H42B 109.5 . .
H42A C42 H42B 109.5 . .
C40 C42 H42C 109.5 . .
H42A C42 H42C 109.5 . .
H42B C42 H42C 109.5 . .
C36 C43 C45 111.51(14) . .
C36 C43 C44 111.73(15) . .
C45 C43 C44 111.36(16) . .
C36 C43 H43A 107.3 . .
C45 C43 H43A 107.3 . .
C44 C43 H43A 107.3 . .
C43 C44 H44A 109.5 . .
C43 C44 H44B 109.5 . .
H44A C44 H44B 109.5 . .
C43 C44 H44C 109.5 . .
H44A C44 H44C 109.5 . .
H44B C44 H44C 109.5 . .
C43 C45 H45A 109.5 . .
C43 C45 H45B 109.5 . .
H45A C45 H45B 109.5 . .
C43 C45 H45C 109.5 . .
H45A C45 H45C 109.5 . .
H45B C45 H45C 109.5 . .
O1 C46 C47 106.43(14) . .
O1 C46 H46A 110.4 . .
C47 C46 H46A 110.4 . .
O1 C46 H46B 110.4 . .
C47 C46 H46B 110.4 . .
H46A C46 H46B 108.6 . .
C46 C47 C48 102.43(15) . .
C46 C47 H47A 111.3 . .
C48 C47 H47A 111.3 . .
C46 C47 H47B 111.3 . .
C48 C47 H47B 111.3 . .
H47A C47 H47B 109.2 . .
C49 C48 C47 103.15(15) . .
C49 C48 H48A 111.1 . .
C47 C48 H48A 111.1 . .
C49 C48 H48B 111.1 . .
C47 C48 H48B 111.1 . .
H48A C48 H48B 109.1 . .
O1 C49 C48 105.48(14) . .
O1 C49 H49A 110.6 . .
C48 C49 H49A 110.6 . .
O1 C49 H49B 110.6 . .
C48 C49 H49B 110.6 . .
H49A C49 H49B 108.8 . .
C51 C50 H50A 109.5 . .
C51 C50 H50B 109.5 . .
H50A C50 H50B 109.5 . .
C51 C50 H50C 109.5 . .
H50A C50 H50C 109.5 . .
H50B C50 H50C 109.5 . .
C52 C51 C50 116.6(7) . .
C52 C51 H51A 108.1 . .
C50 C51 H51A 108.1 . .
C52 C51 H51B 108.1 . .
C50 C51 H51B 108.1 . .
H51A C51 H51B 107.3 . .
C51 C52 C52 123.6(7) . 3_676
C51 C52 H52A 106.4 . .
C52 C52 H52A 106.4 3_676 .
C51 C52 H52B 106.4 . .
C52 C52 H52B 106.4 3_676 .
H52A C52 H52B 106.5 . .
C51A C50A H50D 109.5 . .
C51A C50A H50E 109.5 . .
H50D C50A H50E 109.5 . .
C51A C50A H50F 109.5 . .
H50D C50A H50F 109.5 . .
H50E C50A H50F 109.5 . .
C50A C51A C52A 119.0(9) . .
C50A C51A H51C 107.6 . .
C52A C51A H51C 107.6 . .
C50A C51A H51D 107.6 . .
C52A C51A H51D 107.6 . .
H51C C51A H51D 107.0 . .
C52A C52A C51A 112.5(9) 3_676 .
C52A C52A H52C 109.1 3_676 .
C51A C52A H52C 109.1 . .
C52A C52A H52D 109.1 3_676 .
C51A C52A H52D 109.1 . .
H52C C52A H52D 107.8 . .

loop_
_geom_bond_atom_site_label_1
_geom_bond_atom_site_label_2
_geom_bond_distance
_geom_bond_site_symmetry_2
Mn1 C1 2.1014(13) .
Mn1 C31 2.1387(14) .
Mn1 I1 2.7908(3) .
Li1 O1 1.892(3) .
Li1 C31 2.322(3) .
Li1 C32 2.394(3) .
Li1 C36 2.400(3) .
Li1 C33 2.546(3) .
Li1 C35 2.555(3) .
Li1 C34 2.637(3) .
Li1 I1 2.815(3) .
O1 C46 1.449(2) .
O1 C49 1.453(2) .
C1 C2 1.4133(19) .
C1 C6 1.4177(18) .
C2 C3 1.3986(19) .
C2 C7 1.5072(18) .
C3 C4 1.388(2) .
C3 H3A 0.9500 .
C4 C5 1.386(2) .
C4 H4A 0.9500 .
C5 C6 1.4002(19) .
C5 H5A 0.9500 .
C6 C19 1.5055(19) .
C7 C12 1.4091(19) .
C7 C8 1.4137(19) .
C8 C9 1.397(2) .
C8 C13 1.519(2) .
C9 C10 1.383(2) .
C9 H9A 0.9500 .
C10 C11 1.383(2) .
C10 H10A 0.9500 .
C11 C12 1.398(2) .
C11 H11A 0.9500 .
C12 C16 1.5233(19) .
C13 C14 1.529(2) .
C13 C15 1.530(2) .
C13 H13A 1.0000 .
C14 H14A 0.9800 .
C14 H14B 0.9800 .
C14 H14C 0.9800 .
C15 H15A 0.9800 .
C15 H15B 0.9800 .
C15 H15C 0.9800 .
C16 C18 1.525(2) .
C16 C17 1.533(2) .
C16 H16A 1.0000 .
C17 H17A 0.9800 .
C17 H17B 0.9800 .
C17 H17C 0.9800 .
C18 H18A 0.9800 .
C18 H18B 0.9800 .
C18 H18C 0.9800 .
C19 C24 1.411(2) .
C19 C20 1.415(2) .
C20 C21 1.397(2) .
C20 C25 1.525(2) .
C21 C22 1.385(2) .
C21 H21A 0.9500 .
C22 C23 1.381(2) .
C22 H22A 0.9500 .
C23 C24 1.399(2) .
C23 H23A 0.9500 .
C24 C28 1.525(2) .
C25 C27 1.525(2) .
C25 C26 1.532(2) .
C25 H25A 1.0000 .
C26 H26A 0.9800 .
C26 H26B 0.9800 .
C26 H26C 0.9800 .
C27 H27A 0.9800 .
C27 H27B 0.9800 .
C27 H27C 0.9800 .
C28 C29 1.531(2) .
C28 C30 1.536(2) .
C28 H28A 1.0000 .
C29 H29A 0.9800 .
C29 H29B 0.9800 .
C29 H29C 0.9800 .
C30 H30A 0.9800 .
C30 H30B 0.9800 .
C30 H30C 0.9800 .
C31 C36 1.412(2) .
C31 C32 1.420(2) .
C32 C33 1.4030(19) .
C32 C37 1.523(2) .
C33 C34 1.398(2) .
C33 H33A 1.0000 .
C34 C35 1.390(2) .
C34 C40 1.525(2) .
C35 C36 1.408(2) .
C35 H35A 1.0000 .
C36 C43 1.523(2) .
C37 C39 1.526(2) .
C37 C38 1.530(2) .
C37 H37A 1.0000 .
C38 H38A 0.9800 .
C38 H38B 0.9800 .
C38 H38C 0.9800 .
C39 H39A 0.9800 .
C39 H39B 0.9800 .
C39 H39C 0.9800 .
C40 C42 1.522(2) .
C40 C41 1.526(2) .
C40 H40A 1.0000 .
C41 H41A 0.9800 .
C41 H41B 0.9800 .
C41 H41C 0.9800 .
C42 H42A 0.9800 .
C42 H42B 0.9800 .
C42 H42C 0.9800 .
C43 C45 1.530(3) .
C43 C44 1.533(2) .
C43 H43A 1.0000 .
C44 H44A 0.9800 .
C44 H44B 0.9800 .
C44 H44C 0.9800 .
C45 H45A 0.9800 .
C45 H45B 0.9800 .
C45 H45C 0.9800 .
C46 C47 1.502(2) .
C46 H46A 0.9900 .
C46 H46B 0.9900 .
C47 C48 1.513(3) .
C47 H47A 0.9900 .
C47 H47B 0.9900 .
C48 C49 1.500(3) .
C48 H48A 0.9900 .
C48 H48B 0.9900 .
C49 H49A 0.9900 .
C49 H49B 0.9900 .
C50 C51 1.548(15) .
C50 H50A 0.9800 .
C50 H50B 0.9800 .
C50 H50C 0.9800 .
C51 C52 1.387(8) .
C51 H51A 0.9900 .
C51 H51B 0.9900 .
C52 C52 1.547(14) 3_676
C52 H52A 0.9900 .
C52 H52B 0.9900 .
C50A C51A 1.564(15) .
C50A H50D 0.9800 .
C50A H50E 0.9800 .
C50A H50F 0.9800 .
C51A C52A 1.564(10) .
C51A H51C 0.9900 .
C51A H51D 0.9900 .
C52A C52A 1.406(18) 3_676
C52A H52C 0.9900 .
C52A H52D 0.9900 .
